data_1569606
loop_
_publ_author_name
'Doettinger, Florian'
'Kleeberg, Christian'
'Queff\'elec, Cl\'emence'
'Tschierlei, Stefanie'
'Pellegrin, Yann'
'Karnahl, Michael'

_publ_section_title
;
 Rich or poor: the impact of electron donation and withdrawal on the
 photophysical and photocatalytic properties of copper(i) complexes
;
_journal_issue 14
_journal_name_full 'Catalysis Science &amp; Technology'
_journal_page_first 4092
_journal_page_last 4106
_journal_paper_doi 10.1039/D3CY00132F
_journal_volume 13
_journal_year 2023
_chemical_formula_moiety 'C67 H56 Cu N2 O3 P2, 0.5 (F6 P), 0.5 (F6 P)'
_chemical_formula_sum 'C67 H56 Cu F6 N2 O3 P3'
_chemical_formula_weight 1207.58
_space_group_crystal_system monoclinic
_space_group_IT_number 13
_space_group_name_Hall '-P 2yac'
_space_group_name_H-M_alt 'P 1 2/n 1'
_atom_sites_solution_hydrogens geom
_atom_sites_solution_primary iterative
_atom_sites_solution_secondary difmap
_audit_creation_method SHELXL-2018/3
_audit_update_record
;
2023-01-23 deposited with the CCDC.	2023-06-02 downloaded from the CCDC.
;
_cell_angle_alpha 90
_cell_angle_beta 101.1710(10)
_cell_angle_gamma 90
_cell_formula_units_Z 4
_cell_length_a 12.8402(2)
_cell_length_b 19.2826(3)
_cell_length_c 25.7915(3)
_cell_measurement_reflns_used 77598
_cell_measurement_temperature 100(2)
_cell_measurement_theta_max 77.34
_cell_measurement_theta_min 2.86
_cell_volume 6264.79(16)
_computing_cell_refinement
;
 CrysAlisPro 1.171.41.105a (Rigaku Oxford Diffraction, 2021)
;
_computing_data_collection
;
 CrysAlisPro 1.171.41.105a (Rigaku Oxford Diffraction, 2021)
;
_computing_data_reduction
;
 CrysAlisPro 1.171.41.105a (Rigaku Oxford Diffraction, 2021)
;
_computing_molecular_graphics
;
 K. Brandenburg, 2017, Diamond 4.4.1, Crystal Impact GbR, Bonn, Germany.
;
_computing_publication_material
;
 Olex2 (Dolomanov et al., J. Appl. Cryst., 2009, 42, 339-341)
;
_computing_structure_refinement
;
 SHELXL-2018/3 (G. M. Sheldrick, Acta Cryst., 2015, C71, 3-8)
;
_computing_structure_solution
;
 SHELXT (Ver. 2018/2) (G. M. Sheldrick, Acta Cryst., 2015, A71, 3-8)
;
_diffrn_ambient_environment N~2~
_diffrn_ambient_temperature 100(2)
_diffrn_detector 'CCD plate'
_diffrn_detector_type HyPix
_diffrn_measured_fraction_theta_full 1.000
_diffrn_measured_fraction_theta_max 0.992
_diffrn_measurement_device 'four-circle diffractometer'
_diffrn_measurement_device_type 'XtaLAB Synergy, Single source at home/near, HyPix'
_diffrn_measurement_method \w-scan
_diffrn_radiation_monochromator mirror
_diffrn_radiation_probe x-ray
_diffrn_radiation_type CuK\a
_diffrn_radiation_wavelength 1.54184
_diffrn_reflns_av_R_equivalents 0.0520
_diffrn_reflns_av_unetI/netI 0.0195
_diffrn_reflns_Laue_measured_fraction_full 1.000
_diffrn_reflns_Laue_measured_fraction_max 0.992
_diffrn_reflns_limit_h_max 16
_diffrn_reflns_limit_h_min -16
_diffrn_reflns_limit_k_max 24
_diffrn_reflns_limit_k_min -24
_diffrn_reflns_limit_l_max 31
_diffrn_reflns_limit_l_min -32
_diffrn_reflns_number 186131
_diffrn_reflns_point_group_measured_fraction_full 1.000
_diffrn_reflns_point_group_measured_fraction_max 0.992
_diffrn_reflns_theta_full 75.000
_diffrn_reflns_theta_max 77.735
_diffrn_reflns_theta_min 3.604
_diffrn_source 'micro-focus sealed X-ray tube'
_diffrn_source_type 'PhotonJet (Cu) X-ray Source'
_exptl_absorpt_coefficient_mu 1.750
_exptl_absorpt_correction_T_max 1.000
_exptl_absorpt_correction_T_min 0.546
_exptl_absorpt_correction_type gaussian
_exptl_absorpt_process_details
;
 CrysAlisPro 1.171.41.105a (Rigaku Oxford Diffraction, 2021)
 Numerical absorption correction based on gaussian integration over
 a multifaceted crystal model
 Empirical absorption correction using spherical harmonics,
 implemented in SCALE3 ABSPACK scaling algorithm.
 
 Empirical correction (ABSPACK) includes:
   - Absorption correction using spherical harmonics
   - Frame scaling
   - Detector area scaling
   - B-factor correction
;
_exptl_crystal_colour 'clear yellow'
_exptl_crystal_density_diffrn 1.280
_exptl_crystal_description 'fragment of plate'
_exptl_crystal_F_000 2496
_exptl_crystal_recrystallization_method
;
 From a solution of C010 in 1,2-Dichloroethan/EtOH layered with n-heptane at rt.
;
_exptl_crystal_size_max 0.188
_exptl_crystal_size_mid 0.152
_exptl_crystal_size_min 0.069
_refine_diff_density_max 0.414
_refine_diff_density_min -0.634
_refine_diff_density_rms 0.050
_refine_ls_extinction_method none
_refine_ls_goodness_of_fit_ref 1.039
_refine_ls_hydrogen_treatment constr
_refine_ls_matrix_type full
_refine_ls_number_parameters 780
_refine_ls_number_reflns 13292
_refine_ls_number_restraints 73
_refine_ls_restrained_S_all 1.045
_refine_ls_R_factor_all 0.0425
_refine_ls_R_factor_gt 0.0374
_refine_ls_shift/su_max 0.001
_refine_ls_shift/su_mean 0.000
_refine_ls_structure_factor_coef Fsqd
_refine_ls_weighting_details 'w=1/[\s^2^(Fo^2^)+(0.0448P)^2^+4.3548P] where P=(Fo^2^+2Fc^2^)/3'
_refine_ls_weighting_scheme calc
_refine_ls_wR_factor_gt 0.0944
_refine_ls_wR_factor_ref 0.0972
_reflns_number_gt 11739
_reflns_number_total 13292
_reflns_threshold_expression 'I > 2\s(I)'
_cod_data_source_file d3cy00132f2.cif
_cod_data_source_block tsc4ck
_cod_original_sg_symbol_H-M 'P 2/n'
_cod_database_code 1569606
_shelx_shelxl_version_number 2018/3
_shelx_space_group_comment
;
The symmetry employed for this shelxl refinement is uniquely defined
by the following loop, which should always be used as a source of
symmetry information in preference to the above space-group names.
They are only intended as comments.
;
_smtbx_masks_void_probe_radius 1.2
_smtbx_masks_void_truncation_radius 1.2

loop_
_space_group_symop_operation_xyz
'x, y, z'
'-x+1/2, y, -z+1/2'
'-x, -y, -z'
'x-1/2, -y, z-1/2'

loop_
_atom_site_label
_atom_site_type_symbol
_atom_site_fract_x
_atom_site_fract_y
_atom_site_fract_z
_atom_site_U_iso_or_equiv
_atom_site_adp_type
_atom_site_occupancy
_atom_site_site_symmetry_order
_atom_site_calc_flag
_atom_site_refinement_flags_posn
_atom_site_refinement_flags_adp
_atom_site_refinement_flags_occupancy
_atom_site_disorder_assembly
_atom_site_disorder_group
C1 C 0.44012(13) 0.69996(8) 0.67169(6) 0.0231(3) Uani 1 1 d . . . . .
C2 C 0.47109(14) 0.64430(9) 0.70654(6) 0.0251(3) Uani 1 1 d . . . . .
H2 H 0.498564 0.653540 0.742793 0.030 Uiso 1 1 calc R U . . .
C3 C 0.46230(13) 0.57676(9) 0.68909(6) 0.0241(3) Uani 1 1 d . . . . .
C4 C 0.42373(13) 0.56496(8) 0.63415(6) 0.0229(3) Uani 1 1 d . . . . .
C5 C 0.41409(14) 0.49724(8) 0.61095(7) 0.0261(3) Uani 1 1 d . . . . .
H5 H 0.435095 0.457873 0.632609 0.031 Uiso 1 1 calc R U . . .
C6 C 0.37547(13) 0.48832(8) 0.55860(6) 0.0249(3) Uani 1 1 d . . . . .
H6 H 0.368018 0.442732 0.544394 0.030 Uiso 1 1 calc R U . . .
C7 C 0.34580(12) 0.54632(8) 0.52443(6) 0.0209(3) Uani 1 1 d . . . . .
C8 C 0.30093(12) 0.53923(8) 0.46971(6) 0.0222(3) Uani 1 1 d . . . . .
C9 C 0.27600(14) 0.59903(9) 0.44106(6) 0.0265(3) Uani 1 1 d . . . . .
H9 H 0.245831 0.595835 0.404478 0.032 Uiso 1 1 calc R U . . .
C10 C 0.29402(13) 0.66490(8) 0.46455(6) 0.0242(3) Uani 1 1 d . . . . .
C11 C 0.39637(12) 0.62323(8) 0.60163(6) 0.0193(3) Uani 1 1 d . . . . .
C12 C 0.35764(12) 0.61403(8) 0.54564(6) 0.0191(3) Uani 1 1 d . . . . .
C13 C 0.44612(16) 0.77273(9) 0.69207(7) 0.0305(4) Uani 1 1 d . . . . .
H13A H 0.404352 0.776715 0.719961 0.046 Uiso 1 1 calc R U . . .
H13B H 0.417665 0.804531 0.663148 0.046 Uiso 1 1 calc R U . . .
H13C H 0.520282 0.784645 0.706467 0.046 Uiso 1 1 calc R U . . .
C14 C 0.26895(17) 0.72867(9) 0.43166(7) 0.0332(4) Uani 1 1 d . . . . .
H14A H 0.251518 0.715756 0.394225 0.050 Uiso 1 1 calc R U . . .
H14B H 0.330654 0.759624 0.437641 0.050 Uiso 1 1 calc R U . . .
H14C H 0.208222 0.752490 0.441514 0.050 Uiso 1 1 calc R U . . .
C15 C 0.49272(14) 0.51890(8) 0.72681(6) 0.0249(3) Uani 1 1 d . . . . .
C16 C 0.42148(14) 0.46673(9) 0.73314(7) 0.0278(3) Uani 1 1 d . . . . .
H16 H 0.352400 0.467018 0.711699 0.033 Uiso 1 1 calc R U . . .
C17 C 0.44894(15) 0.41431(9) 0.77003(7) 0.0312(4) Uani 1 1 d . . . . .
H17 H 0.398880 0.379537 0.774311 0.037 Uiso 1 1 calc R U . . .
C18 C 0.55075(16) 0.41331(10) 0.80069(7) 0.0346(4) Uani 1 1 d . . . . .
C19 C 0.62337(16) 0.46459(11) 0.79433(8) 0.0387(4) Uani 1 1 d . . . . .
H19 H 0.693225 0.463400 0.814918 0.046 Uiso 1 1 calc R U . . .
C20 C 0.59420(15) 0.51716(10) 0.75821(7) 0.0334(4) Uani 1 1 d . . . . .
H20 H 0.643755 0.552587 0.754659 0.040 Uiso 1 1 calc R U . . .
C21 C 0.5116(2) 0.31489(18) 0.84902(15) 0.0864(12) Uani 1 1 d . . . . .
H21A H 0.489078 0.285570 0.817818 0.130 Uiso 1 1 calc R U . . .
H21B H 0.449670 0.338813 0.857549 0.130 Uiso 1 1 calc R U . . .
H21C H 0.544329 0.285978 0.879019 0.130 Uiso 1 1 calc R U . . .
C22 C 0.27691(13) 0.47120(8) 0.44278(6) 0.0223(3) Uani 1 1 d . . . . .
C23 C 0.17255(14) 0.45487(9) 0.42001(8) 0.0307(4) Uani 1 1 d . . . . .
H23 H 0.117059 0.485334 0.424832 0.037 Uiso 1 1 calc R U . . .
C24 C 0.14801(14) 0.39509(10) 0.39047(8) 0.0336(4) Uani 1 1 d . . . . .
H24 H 0.076064 0.384438 0.375887 0.040 Uiso 1 1 calc R U . . .
C25 C 0.22792(14) 0.35079(9) 0.38209(7) 0.0280(4) Uani 1 1 d . . . . .
C26 C 0.33226(15) 0.36506(10) 0.40562(8) 0.0360(4) Uani 1 1 d . . . . .
H26 H 0.387591 0.334329 0.401035 0.043 Uiso 1 1 calc R U . . .
C27 C 0.35527(14) 0.42479(10) 0.43602(8) 0.0342(4) Uani 1 1 d . . . . .
H27 H 0.426708 0.433898 0.452556 0.041 Uiso 1 1 calc R U . . .
C28 C 0.27749(18) 0.25319(11) 0.33515(10) 0.0464(5) Uani 1 1 d . . . . .
H28A H 0.324075 0.282609 0.318616 0.070 Uiso 1 1 calc R U . . .
H28B H 0.244768 0.217789 0.309902 0.070 Uiso 1 1 calc R U . . .
H28C H 0.319198 0.230606 0.366445 0.070 Uiso 1 1 calc R U . . .
C29 C 0.08096(13) 0.83350(9) 0.48477(7) 0.0248(3) Uani 1 1 d . . . . .
C30 C 0.06098(13) 0.77875(9) 0.51689(7) 0.0258(3) Uani 1 1 d . . . . .
C31 C -0.03248(13) 0.74077(10) 0.50034(7) 0.0296(4) Uani 1 1 d . . . . .
H31 H -0.050028 0.704109 0.521713 0.036 Uiso 1 1 calc R U . . .
C32 C -0.09956(14) 0.75646(10) 0.45284(8) 0.0329(4) Uani 1 1 d . . . . .
H32 H -0.162624 0.730265 0.441809 0.040 Uiso 1 1 calc R U . . .
C33 C -0.07526(14) 0.81025(10) 0.42123(7) 0.0313(4) Uani 1 1 d . . . . .
H33 H -0.121544 0.819793 0.388570 0.038 Uiso 1 1 calc R U . . .
C34 C 0.01568(14) 0.85034(9) 0.43661(7) 0.0285(4) Uani 1 1 d . . . . .
C35 C 0.04949(14) 0.91032(9) 0.40493(7) 0.0297(4) Uani 1 1 d . . . . .
C36 C 0.17049(14) 0.90667(8) 0.41240(7) 0.0259(3) Uani 1 1 d . . . . .
C37 C 0.22931(15) 0.92080(9) 0.37362(7) 0.0296(4) Uani 1 1 d . . . . .
H37 H 0.193565 0.931377 0.338721 0.036 Uiso 1 1 calc R U . . .
C38 C 0.33969(15) 0.91964(9) 0.38527(7) 0.0300(4) Uani 1 1 d . . . . .
H38 H 0.378398 0.928758 0.358136 0.036 Uiso 1 1 calc R U . . .
C39 C 0.39395(14) 0.90530(8) 0.43617(7) 0.0266(3) Uani 1 1 d . . . . .
H39 H 0.469349 0.906016 0.443863 0.032 Uiso 1 1 calc R U . . .
C40 C 0.33793(13) 0.88983(8) 0.47606(6) 0.0228(3) Uani 1 1 d . . . . .
C41 C 0.22716(13) 0.89044(8) 0.46250(6) 0.0235(3) Uani 1 1 d . . . . .
C42 C -0.00440(16) 0.90692(10) 0.34665(8) 0.0375(4) Uani 1 1 d . . . . .
H42A H 0.013037 0.862770 0.331545 0.056 Uiso 1 1 calc R U . . .
H42B H 0.020713 0.945360 0.327461 0.056 Uiso 1 1 calc R U . . .
H42C H -0.081490 0.910432 0.343611 0.056 Uiso 1 1 calc R U . . .
C43 C 0.01925(16) 0.97953(10) 0.42880(8) 0.0364(4) Uani 1 1 d . . . . .
H43A H -0.057778 0.981264 0.426541 0.055 Uiso 1 1 calc R U . . .
H43B H 0.041343 1.018486 0.409047 0.055 Uiso 1 1 calc R U . . .
H43C H 0.055070 0.982579 0.465909 0.055 Uiso 1 1 calc R U . . .
C44 C 0.13385(13) 0.67422(9) 0.59759(7) 0.0273(3) Uani 1 1 d . . . . .
C45 C 0.14893(14) 0.65964(10) 0.65184(8) 0.0314(4) Uani 1 1 d . . . . .
H45 H 0.159851 0.696578 0.676679 0.038 Uiso 1 1 calc R U . . .
C46 C 0.14800(15) 0.59155(10) 0.66954(9) 0.0380(4) Uani 1 1 d . . . . .
H46 H 0.158673 0.582161 0.706351 0.046 Uiso 1 1 calc R U . . .
C47 C 0.13157(15) 0.53744(10) 0.63362(9) 0.0409(5) Uani 1 1 d . . . . .
H47 H 0.130340 0.490996 0.645781 0.049 Uiso 1 1 calc R U . . .
C48 C 0.11695(15) 0.55097(10) 0.58002(9) 0.0386(4) Uani 1 1 d . . . . .
H48 H 0.105574 0.513758 0.555437 0.046 Uiso 1 1 calc R U . . .
C49 C 0.11883(14) 0.61899(9) 0.56195(8) 0.0315(4) Uani 1 1 d . . . . .
H49 H 0.109824 0.627817 0.525111 0.038 Uiso 1 1 calc R U . . .
C50 C 0.11696(13) 0.81796(9) 0.62446(7) 0.0256(3) Uani 1 1 d . . . . .
C51 C 0.18254(15) 0.87067(9) 0.64835(7) 0.0303(4) Uani 1 1 d . . . . .
H51 H 0.251086 0.876614 0.640268 0.036 Uiso 1 1 calc R U . . .
C52 C 0.14792(16) 0.91498(10) 0.68426(7) 0.0351(4) Uani 1 1 d . . . . .
H52 H 0.192738 0.951165 0.700647 0.042 Uiso 1 1 calc R U . . .
C53 C 0.04817(17) 0.90605(10) 0.69591(7) 0.0357(4) Uani 1 1 d . . . . .
H53 H 0.025059 0.935731 0.720828 0.043 Uiso 1 1 calc R U . . .
C54 C -0.01844(16) 0.85411(10) 0.67152(7) 0.0336(4) Uani 1 1 d . . . . .
H54 H -0.087379 0.848814 0.679275 0.040 Uiso 1 1 calc R U . . .
C55 C 0.01545(14) 0.81008(10) 0.63595(7) 0.0300(4) Uani 1 1 d . . . . .
H55 H -0.030126 0.774436 0.619275 0.036 Uiso 1 1 calc R U . . .
C56 C 0.54148(13) 0.85857(9) 0.54103(7) 0.0254(3) Uani 1 1 d . . . . .
C57 C 0.57980(15) 0.79752(10) 0.52293(9) 0.0378(4) Uani 1 1 d . . . . .
H57 H 0.532553 0.760128 0.511837 0.045 Uiso 1 1 calc R U . . .
C58 C 0.68630(16) 0.79087(11) 0.52098(10) 0.0441(5) Uani 1 1 d . . . . .
H58 H 0.711224 0.749567 0.507414 0.053 Uiso 1 1 calc R U . . .
C59 C 0.75690(15) 0.84414(11) 0.53870(8) 0.0358(4) Uani 1 1 d . . . . .
H59 H 0.830181 0.839238 0.537875 0.043 Uiso 1 1 calc R U . . .
C60 C 0.71966(15) 0.90398(10) 0.55745(8) 0.0363(4) Uani 1 1 d . . . . .
H60 H 0.767740 0.940370 0.570153 0.044 Uiso 1 1 calc R U . . .
C61 C 0.61235(14) 0.91185(9) 0.55803(8) 0.0325(4) Uani 1 1 d . . . . .
H61 H 0.587350 0.954070 0.570159 0.039 Uiso 1 1 calc R U . . .
C62 C 0.38727(13) 0.94041(8) 0.58230(7) 0.0243(3) Uani 1 1 d . . . . .
C63 C 0.44482(14) 0.94549(9) 0.63425(7) 0.0292(4) Uani 1 1 d . . . . .
H63 H 0.493269 0.909841 0.648208 0.035 Uiso 1 1 calc R U . . .
C64 C 0.43149(16) 1.00215(10) 0.66533(7) 0.0356(4) Uani 1 1 d . . . . .
H64 H 0.470887 1.005025 0.700463 0.043 Uiso 1 1 calc R U . . .
C65 C 0.36106(17) 1.05478(10) 0.64561(8) 0.0378(4) Uani 1 1 d . . . . .
H65 H 0.351295 1.093194 0.667235 0.045 Uiso 1 1 calc R U . . .
C66 C 0.30530(16) 1.05066(10) 0.59414(8) 0.0374(4) Uani 1 1 d . . . . .
H66 H 0.257736 1.086801 0.580225 0.045 Uiso 1 1 calc R U . . .
C67 C 0.31827(14) 0.99415(9) 0.56266(7) 0.0302(4) Uani 1 1 d . . . . .
H67 H 0.279663 0.992095 0.527331 0.036 Uiso 1 1 calc R U . . .
Cu01 Cu 0.33282(2) 0.76132(2) 0.56370(2) 0.01940(6) Uani 1 1 d . . . . .
N1 N 0.40360(10) 0.68990(7) 0.62020(5) 0.0197(3) Uani 1 1 d . . . . .
N2 N 0.33248(10) 0.67252(7) 0.51610(5) 0.0196(3) Uani 1 1 d . . . . .
O1 O 0.58624(13) 0.36454(9) 0.83840(6) 0.0513(4) Uani 1 1 d . . . . .
O2 O 0.19623(11) 0.29493(7) 0.35048(6) 0.0383(3) Uani 1 1 d . . . . .
O3 O 0.17276(9) 0.87190(6) 0.50217(4) 0.0239(2) Uani 1 1 d . . . . .
P1 P 0.16116(3) 0.76154(2) 0.57617(2) 0.02255(9) Uani 1 1 d . . . . .
P2 P 0.40020(3) 0.86270(2) 0.54293(2) 0.02112(9) Uani 1 1 d . . . . .
F1 F 0.66119(11) 0.99614(7) 0.74060(6) 0.0551(4) Uani 1 1 d . . . . .
F2 F 0.66072(10) 0.87859(6) 0.74027(5) 0.0428(3) Uani 1 1 d . . . . .
F3 F 0.74746(10) 0.93687(6) 0.81143(4) 0.0420(3) Uani 1 1 d . . . . .
P3 P 0.750000 0.93767(3) 0.750000 0.02335(12) Uani 1 2 d S T P . .
P4A P 0.750000 0.76455(18) 0.250000 0.0343(7) Uani 0.381(5) 2 d DS TU P A 1
F6A F 0.7580(4) 0.7039(3) 0.2922(3) 0.112(3) Uani 0.381(5) 1 d D U P A 1
F5A F 0.8767(3) 0.7637(2) 0.2560(2) 0.0513(12) Uani 0.381(5) 1 d D U P A 1
F4A F 0.7586(5) 0.8204(4) 0.2945(3) 0.101(3) Uani 0.381(5) 1 d D U P A 1
P4 P 0.750000 0.80141(19) 0.250000 0.0857(9) Uani 0.619(5) 2 d DS TU P A 2
F4 F 0.7660(5) 0.8011(3) 0.31234(13) 0.1020(19) Uani 0.619(5) 1 d D U P A 2
F5 F 0.8748(3) 0.8015(2) 0.25389(15) 0.1015(15) Uani 0.619(5) 1 d D U P A 2
F7 F 0.750000 0.8842(2) 0.250000 0.1052(19) Uani 0.619(5) 2 d DS TU P A 2
F6 F 0.750000 0.7175(3) 0.250000 0.103(2) Uani 0.619(5) 2 d DS TU P A 2

loop_
_atom_site_aniso_label
_atom_site_aniso_U_11
_atom_site_aniso_U_22
_atom_site_aniso_U_33
_atom_site_aniso_U_23
_atom_site_aniso_U_13
_atom_site_aniso_U_12
C1 0.0282(8) 0.0216(8) 0.0189(7) -0.0015(6) 0.0033(6) -0.0006(6)
C2 0.0305(8) 0.0253(8) 0.0182(7) -0.0006(6) 0.0011(6) -0.0007(6)
C3 0.0275(8) 0.0228(8) 0.0207(7) 0.0015(6) 0.0013(6) 0.0002(6)
C4 0.0250(8) 0.0219(8) 0.0204(7) -0.0005(6) 0.0013(6) 0.0019(6)
C5 0.0339(9) 0.0184(7) 0.0238(8) 0.0013(6) 0.0004(7) 0.0043(6)
C6 0.0308(8) 0.0177(7) 0.0246(8) -0.0028(6) 0.0014(6) 0.0030(6)
C7 0.0201(7) 0.0216(7) 0.0201(7) -0.0029(6) 0.0017(6) 0.0009(6)
C8 0.0228(7) 0.0219(8) 0.0211(7) -0.0032(6) 0.0020(6) 0.0006(6)
C9 0.0351(9) 0.0236(8) 0.0183(7) -0.0018(6) -0.0013(6) -0.0004(7)
C10 0.0302(8) 0.0217(8) 0.0187(7) -0.0003(6) 0.0001(6) 0.0014(6)
C11 0.0197(7) 0.0181(7) 0.0196(7) -0.0006(6) 0.0023(6) 0.0009(5)
C12 0.0187(7) 0.0185(7) 0.0198(7) -0.0006(6) 0.0032(6) 0.0023(5)
C13 0.0460(10) 0.0217(8) 0.0217(8) -0.0032(6) 0.0013(7) -0.0015(7)
C14 0.0527(11) 0.0216(8) 0.0211(8) 0.0011(6) -0.0037(8) 0.0003(8)
C15 0.0319(8) 0.0229(8) 0.0184(7) 0.0012(6) 0.0011(6) 0.0006(6)
C16 0.0312(9) 0.0256(8) 0.0242(8) -0.0001(6) -0.0001(7) 0.0003(7)
C17 0.0375(10) 0.0257(8) 0.0296(9) 0.0050(7) 0.0046(7) -0.0023(7)
C18 0.0404(10) 0.0348(10) 0.0262(9) 0.0127(7) 0.0003(7) 0.0028(8)
C19 0.0344(10) 0.0445(11) 0.0317(10) 0.0130(8) -0.0070(8) -0.0035(8)
C20 0.0341(9) 0.0343(10) 0.0282(9) 0.0071(7) -0.0026(7) -0.0060(7)
C21 0.0540(15) 0.087(2) 0.116(3) 0.083(2) 0.0107(16) 0.0035(15)
C22 0.0260(8) 0.0203(7) 0.0198(7) -0.0022(6) 0.0022(6) -0.0006(6)
C23 0.0260(8) 0.0261(9) 0.0395(10) -0.0075(7) 0.0050(7) -0.0006(7)
C24 0.0253(8) 0.0294(9) 0.0446(11) -0.0095(8) 0.0027(7) -0.0055(7)
C25 0.0316(9) 0.0233(8) 0.0299(9) -0.0084(7) 0.0076(7) -0.0078(7)
C26 0.0275(9) 0.0309(9) 0.0504(11) -0.0170(8) 0.0092(8) -0.0014(7)
C27 0.0249(8) 0.0316(9) 0.0438(10) -0.0130(8) 0.0011(7) -0.0009(7)
C28 0.0495(12) 0.0378(11) 0.0579(13) -0.0273(10) 0.0250(11) -0.0126(9)
C29 0.0210(7) 0.0229(8) 0.0302(8) -0.0019(6) 0.0037(6) 0.0018(6)
C30 0.0235(8) 0.0257(8) 0.0289(8) -0.0006(7) 0.0066(6) 0.0033(6)
C31 0.0229(8) 0.0319(9) 0.0355(9) 0.0002(7) 0.0096(7) 0.0001(7)
C32 0.0223(8) 0.0362(10) 0.0399(10) -0.0032(8) 0.0050(7) -0.0013(7)
C33 0.0245(8) 0.0328(9) 0.0342(9) -0.0022(7) -0.0001(7) 0.0044(7)
C34 0.0273(8) 0.0241(8) 0.0330(9) -0.0003(7) 0.0029(7) 0.0045(7)
C35 0.0297(9) 0.0237(8) 0.0319(9) 0.0029(7) -0.0035(7) 0.0037(7)
C36 0.0321(9) 0.0164(7) 0.0269(8) 0.0024(6) -0.0001(7) 0.0012(6)
C37 0.0405(10) 0.0208(8) 0.0246(8) 0.0039(6) -0.0006(7) -0.0014(7)
C38 0.0403(10) 0.0239(8) 0.0265(8) 0.0032(7) 0.0082(7) -0.0052(7)
C39 0.0320(9) 0.0197(8) 0.0277(8) 0.0015(6) 0.0050(7) -0.0026(6)
C40 0.0273(8) 0.0162(7) 0.0243(8) -0.0003(6) 0.0034(6) -0.0002(6)
C41 0.0296(8) 0.0157(7) 0.0247(8) 0.0016(6) 0.0036(6) 0.0019(6)
C42 0.0405(10) 0.0306(9) 0.0351(10) 0.0060(8) -0.0082(8) -0.0002(8)
C43 0.0339(9) 0.0269(9) 0.0439(11) 0.0005(8) -0.0038(8) 0.0067(7)
C44 0.0222(8) 0.0257(8) 0.0357(9) 0.0038(7) 0.0099(7) 0.0016(6)
C45 0.0262(8) 0.0316(9) 0.0376(10) 0.0082(7) 0.0095(7) 0.0024(7)
C46 0.0307(9) 0.0360(10) 0.0493(11) 0.0160(9) 0.0129(8) 0.0046(8)
C47 0.0315(9) 0.0271(9) 0.0673(14) 0.0157(9) 0.0175(9) 0.0027(7)
C48 0.0301(9) 0.0268(9) 0.0622(13) -0.0034(9) 0.0169(9) -0.0019(7)
C49 0.0270(8) 0.0262(9) 0.0438(10) -0.0005(7) 0.0132(8) -0.0014(7)
C50 0.0273(8) 0.0238(8) 0.0266(8) 0.0037(6) 0.0072(6) 0.0049(6)
C51 0.0315(9) 0.0294(9) 0.0298(9) 0.0004(7) 0.0051(7) 0.0029(7)
C52 0.0449(11) 0.0308(9) 0.0283(9) -0.0012(7) 0.0038(8) 0.0038(8)
C53 0.0510(11) 0.0324(10) 0.0256(9) 0.0026(7) 0.0122(8) 0.0134(8)
C54 0.0359(10) 0.0370(10) 0.0311(9) 0.0058(8) 0.0142(8) 0.0102(8)
C55 0.0276(8) 0.0309(9) 0.0324(9) 0.0030(7) 0.0083(7) 0.0049(7)
C56 0.0258(8) 0.0229(8) 0.0267(8) 0.0037(6) 0.0031(6) 0.0009(6)
C57 0.0289(9) 0.0287(9) 0.0569(12) -0.0092(9) 0.0112(8) -0.0034(7)
C58 0.0339(10) 0.0324(10) 0.0693(15) -0.0081(10) 0.0182(10) 0.0030(8)
C59 0.0241(8) 0.0395(10) 0.0440(11) 0.0050(8) 0.0067(8) 0.0022(7)
C60 0.0289(9) 0.0322(10) 0.0480(11) -0.0020(8) 0.0081(8) -0.0065(7)
C61 0.0282(9) 0.0246(8) 0.0461(11) 0.0003(8) 0.0102(8) -0.0019(7)
C62 0.0245(8) 0.0219(8) 0.0259(8) 0.0011(6) 0.0038(6) -0.0017(6)
C63 0.0324(9) 0.0263(8) 0.0270(8) 0.0042(7) 0.0007(7) -0.0053(7)
C64 0.0458(11) 0.0336(10) 0.0259(9) -0.0018(7) 0.0034(8) -0.0116(8)
C65 0.0440(11) 0.0321(10) 0.0383(10) -0.0111(8) 0.0106(8) -0.0058(8)
C66 0.0360(10) 0.0304(10) 0.0436(11) -0.0082(8) 0.0026(8) 0.0054(8)
C67 0.0304(9) 0.0243(8) 0.0331(9) -0.0042(7) -0.0007(7) 0.0025(7)
Cu01 0.02137(12) 0.01659(11) 0.01997(12) 0.00063(8) 0.00332(9) 0.00122(8)
N1 0.0229(6) 0.0177(6) 0.0179(6) -0.0009(5) 0.0028(5) 0.0006(5)
N2 0.0217(6) 0.0187(6) 0.0177(6) -0.0018(5) 0.0021(5) 0.0000(5)
O1 0.0493(9) 0.0541(9) 0.0460(9) 0.0328(7) -0.0021(7) -0.0007(7)
O2 0.0376(7) 0.0317(7) 0.0472(8) -0.0209(6) 0.0117(6) -0.0111(6)
O3 0.0231(5) 0.0227(5) 0.0250(6) 0.0016(4) 0.0022(4) 0.0004(4)
P1 0.02152(19) 0.02131(19) 0.0257(2) 0.00178(15) 0.00679(15) 0.00157(15)
P2 0.02133(18) 0.01739(18) 0.02373(19) 0.00244(14) 0.00213(15) 0.00045(14)
F1 0.0556(8) 0.0467(7) 0.0592(8) -0.0017(6) 0.0014(6) 0.0266(6)
F2 0.0445(7) 0.0466(7) 0.0387(6) -0.0076(5) 0.0118(5) -0.0200(5)
F3 0.0608(8) 0.0424(6) 0.0245(5) -0.0082(5) 0.0123(5) 0.0002(5)
P3 0.0268(3) 0.0214(3) 0.0215(3) 0.000 0.0040(2) 0.000
P4A 0.0387(11) 0.0355(15) 0.0278(10) 0.000 0.0044(8) 0.000
F6A 0.081(4) 0.124(5) 0.145(6) 0.096(4) 0.058(4) 0.053(3)
F5A 0.045(2) 0.054(3) 0.054(2) 0.000(2) 0.0070(17) 0.0011(19)
F4A 0.059(3) 0.122(6) 0.110(6) -0.083(5) -0.017(4) 0.024(4)
P4 0.1048(17) 0.082(2) 0.0455(11) 0.000 -0.0478(10) 0.000
F4 0.122(4) 0.115(3) 0.0458(18) 0.0090(19) -0.0427(18) -0.003(2)
F5 0.095(3) 0.118(4) 0.068(2) -0.023(3) -0.0439(18) -0.002(3)
F7 0.146(5) 0.088(3) 0.069(3) 0.000 -0.011(3) 0.000
F6 0.102(4) 0.078(4) 0.099(4) 0.000 -0.052(3) 0.000

loop_
_atom_type_symbol
_atom_type_description
_atom_type_scat_dispersion_real
_atom_type_scat_dispersion_imag
_atom_type_scat_source
C C 0.0181 0.0091 'International Tables Vol C Tables 4.2.6.8 and 6.1.1.4'
H H 0.0000 0.0000 'International Tables Vol C Tables 4.2.6.8 and 6.1.1.4'
Cu Cu -1.9646 0.5888 'International Tables Vol C Tables 4.2.6.8 and 6.1.1.4'
F F 0.0727 0.0534 'International Tables Vol C Tables 4.2.6.8 and 6.1.1.4'
N N 0.0311 0.0180 'International Tables Vol C Tables 4.2.6.8 and 6.1.1.4'
O O 0.0492 0.0322 'International Tables Vol C Tables 4.2.6.8 and 6.1.1.4'
P P 0.2955 0.4335 'International Tables Vol C Tables 4.2.6.8 and 6.1.1.4'

loop_
_geom_angle_atom_site_label_1
_geom_angle_atom_site_label_2
_geom_angle_atom_site_label_3
_geom_angle
_geom_angle_site_symmetry_1
_geom_angle_site_symmetry_3
_geom_angle_publ_flag
N1 C1 C2 121.77(14) . . ?
N1 C1 C13 118.08(14) . . ?
C2 C1 C13 120.15(14) . . ?
C3 C2 C1 121.20(15) . . ?
C3 C2 H2 119.4 . . ?
C1 C2 H2 119.4 . . ?
C2 C3 C4 117.84(15) . . ?
C2 C3 C15 120.23(14) . . ?
C4 C3 C15 121.93(15) . . ?
C11 C4 C3 117.65(14) . . ?
C11 C4 C5 119.24(14) . . ?
C3 C4 C5 123.10(15) . . ?
C6 C5 C4 121.14(15) . . ?
C6 C5 H5 119.4 . . ?
C4 C5 H5 119.4 . . ?
C5 C6 C7 121.13(15) . . ?
C5 C6 H6 119.4 . . ?
C7 C6 H6 119.4 . . ?
C12 C7 C8 117.72(14) . . ?
C12 C7 C6 119.26(14) . . ?
C8 C7 C6 122.98(14) . . ?
C9 C8 C7 117.39(14) . . ?
C9 C8 C22 118.90(14) . . ?
C7 C8 C22 123.68(14) . . ?
C8 C9 C10 121.64(15) . . ?
C8 C9 H9 119.2 . . ?
C10 C9 H9 119.2 . . ?
N2 C10 C9 121.79(15) . . ?
N2 C10 C14 118.24(14) . . ?
C9 C10 C14 119.97(14) . . ?
N1 C11 C4 123.36(14) . . ?
N1 C11 C12 116.88(13) . . ?
C4 C11 C12 119.75(14) . . ?
N2 C12 C7 123.49(14) . . ?
N2 C12 C11 117.08(13) . . ?
C7 C12 C11 119.43(14) . . ?
C1 C13 H13A 109.5 . . ?
C1 C13 H13B 109.5 . . ?
H13A C13 H13B 109.5 . . ?
C1 C13 H13C 109.5 . . ?
H13A C13 H13C 109.5 . . ?
H13B C13 H13C 109.5 . . ?
C10 C14 H14A 109.5 . . ?
C10 C14 H14B 109.5 . . ?
H14A C14 H14B 109.5 . . ?
C10 C14 H14C 109.5 . . ?
H14A C14 H14C 109.5 . . ?
H14B C14 H14C 109.5 . . ?
C16 C15 C20 118.44(15) . . ?
C16 C15 C3 121.74(15) . . ?
C20 C15 C3 119.79(15) . . ?
C17 C16 C15 121.50(16) . . ?
C17 C16 H16 119.2 . . ?
C15 C16 H16 119.2 . . ?
C16 C17 C18 119.12(17) . . ?
C16 C17 H17 120.4 . . ?
C18 C17 H17 120.4 . . ?
O1 C18 C19 115.77(17) . . ?
O1 C18 C17 124.16(18) . . ?
C19 C18 C17 120.06(16) . . ?
C20 C19 C18 120.14(17) . . ?
C20 C19 H19 119.9 . . ?
C18 C19 H19 119.9 . . ?
C19 C20 C15 120.72(17) . . ?
C19 C20 H20 119.6 . . ?
C15 C20 H20 119.6 . . ?
O1 C21 H21A 109.5 . . ?
O1 C21 H21B 109.5 . . ?
H21A C21 H21B 109.5 . . ?
O1 C21 H21C 109.5 . . ?
H21A C21 H21C 109.5 . . ?
H21B C21 H21C 109.5 . . ?
C27 C22 C23 117.73(15) . . ?
C27 C22 C8 122.63(15) . . ?
C23 C22 C8 119.48(15) . . ?
C24 C23 C22 121.26(16) . . ?
C24 C23 H23 119.4 . . ?
C22 C23 H23 119.4 . . ?
C25 C24 C23 120.23(16) . . ?
C25 C24 H24 119.9 . . ?
C23 C24 H24 119.9 . . ?
O2 C25 C24 115.87(16) . . ?
O2 C25 C26 124.68(16) . . ?
C24 C25 C26 119.45(16) . . ?
C25 C26 C27 119.48(17) . . ?
C25 C26 H26 120.3 . . ?
C27 C26 H26 120.3 . . ?
C22 C27 C26 121.75(17) . . ?
C22 C27 H27 119.1 . . ?
C26 C27 H27 119.1 . . ?
O2 C28 H28A 109.5 . . ?
O2 C28 H28B 109.5 . . ?
H28A C28 H28B 109.5 . . ?
O2 C28 H28C 109.5 . . ?
H28A C28 H28C 109.5 . . ?
H28B C28 H28C 109.5 . . ?
O3 C29 C34 119.26(15) . . ?
O3 C29 C30 116.92(14) . . ?
C34 C29 C30 123.81(16) . . ?
C29 C30 C31 117.38(16) . . ?
C29 C30 P1 116.96(13) . . ?
C31 C30 P1 125.64(14) . . ?
C32 C31 C30 120.26(17) . . ?
C32 C31 H31 119.9 . . ?
C30 C31 H31 119.9 . . ?
C31 C32 C33 120.56(17) . . ?
C31 C32 H32 119.7 . . ?
C33 C32 H32 119.7 . . ?
C32 C33 C34 121.18(17) . . ?
C32 C33 H33 119.4 . . ?
C34 C33 H33 119.4 . . ?
C33 C34 C29 116.76(17) . . ?
C33 C34 C35 125.29(16) . . ?
C29 C34 C35 117.94(15) . . ?
C34 C35 C42 111.83(15) . . ?
C34 C35 C36 106.54(13) . . ?
C42 C35 C36 112.15(16) . . ?
C34 C35 C43 108.69(16) . . ?
C42 C35 C43 109.08(15) . . ?
C36 C35 C43 108.42(14) . . ?
C41 C36 C37 116.92(16) . . ?
C41 C36 C35 117.62(16) . . ?
C37 C36 C35 125.42(15) . . ?
C38 C37 C36 120.91(16) . . ?
C38 C37 H37 119.5 . . ?
C36 C37 H37 119.5 . . ?
C39 C38 C37 120.71(17) . . ?
C39 C38 H38 119.6 . . ?
C37 C38 H38 119.6 . . ?
C38 C39 C40 120.19(16) . . ?
C38 C39 H39 119.9 . . ?
C40 C39 H39 119.9 . . ?
C39 C40 C41 117.27(15) . . ?
C39 C40 P2 124.15(13) . . ?
C41 C40 P2 118.41(12) . . ?
C36 C41 O3 119.60(15) . . ?
C36 C41 C40 123.96(16) . . ?
O3 C41 C40 116.42(14) . . ?
C35 C42 H42A 109.5 . . ?
C35 C42 H42B 109.5 . . ?
H42A C42 H42B 109.5 . . ?
C35 C42 H42C 109.5 . . ?
H42A C42 H42C 109.5 . . ?
H42B C42 H42C 109.5 . . ?
C35 C43 H43A 109.5 . . ?
C35 C43 H43B 109.5 . . ?
H43A C43 H43B 109.5 . . ?
C35 C43 H43C 109.5 . . ?
H43A C43 H43C 109.5 . . ?
H43B C43 H43C 109.5 . . ?
C49 C44 C45 118.60(17) . . ?
C49 C44 P1 120.94(14) . . ?
C45 C44 P1 119.25(14) . . ?
C46 C45 C44 120.53(19) . . ?
C46 C45 H45 119.7 . . ?
C44 C45 H45 119.7 . . ?
C47 C46 C45 120.13(19) . . ?
C47 C46 H46 119.9 . . ?
C45 C46 H46 119.9 . . ?
C48 C47 C46 120.01(18) . . ?
C48 C47 H47 120.0 . . ?
C46 C47 H47 120.0 . . ?
C47 C48 C49 120.26(19) . . ?
C47 C48 H48 119.9 . . ?
C49 C48 H48 119.9 . . ?
C48 C49 C44 120.46(19) . . ?
C48 C49 H49 119.8 . . ?
C44 C49 H49 119.8 . . ?
C51 C50 C55 119.73(16) . . ?
C51 C50 P1 119.88(13) . . ?
C55 C50 P1 120.35(14) . . ?
C50 C51 C52 120.01(18) . . ?
C50 C51 H51 120.0 . . ?
C52 C51 H51 120.0 . . ?
C53 C52 C51 119.75(18) . . ?
C53 C52 H52 120.1 . . ?
C51 C52 H52 120.1 . . ?
C52 C53 C54 120.51(17) . . ?
C52 C53 H53 119.7 . . ?
C54 C53 H53 119.7 . . ?
C55 C54 C53 119.97(18) . . ?
C55 C54 H54 120.0 . . ?
C53 C54 H54 120.0 . . ?
C54 C55 C50 120.02(18) . . ?
C54 C55 H55 120.0 . . ?
C50 C55 H55 120.0 . . ?
C61 C56 C57 118.70(16) . . ?
C61 C56 P2 123.64(14) . . ?
C57 C56 P2 117.63(13) . . ?
C58 C57 C56 120.45(18) . . ?
C58 C57 H57 119.8 . . ?
C56 C57 H57 119.8 . . ?
C57 C58 C59 120.43(19) . . ?
C57 C58 H58 119.8 . . ?
C59 C58 H58 119.8 . . ?
C60 C59 C58 119.24(18) . . ?
C60 C59 H59 120.4 . . ?
C58 C59 H59 120.4 . . ?
C59 C60 C61 120.64(18) . . ?
C59 C60 H60 119.7 . . ?
C61 C60 H60 119.7 . . ?
C56 C61 C60 120.49(17) . . ?
C56 C61 H61 119.8 . . ?
C60 C61 H61 119.8 . . ?
C67 C62 C63 118.38(16) . . ?
C67 C62 P2 121.69(13) . . ?
C63 C62 P2 119.88(13) . . ?
C64 C63 C62 120.45(17) . . ?
C64 C63 H63 119.8 . . ?
C62 C63 H63 119.8 . . ?
C63 C64 C65 120.61(17) . . ?
C63 C64 H64 119.7 . . ?
C65 C64 H64 119.7 . . ?
C66 C65 C64 119.27(18) . . ?
C66 C65 H65 120.4 . . ?
C64 C65 H65 120.4 . . ?
C65 C66 C67 120.54(18) . . ?
C65 C66 H66 119.7 . . ?
C67 C66 H66 119.7 . . ?
C66 C67 C62 120.74(17) . . ?
C66 C67 H67 119.6 . . ?
C62 C67 H67 119.6 . . ?
N1 Cu01 N2 79.71(5) . . ?
N1 Cu01 P2 127.39(4) . . ?
N2 Cu01 P2 121.75(4) . . ?
N1 Cu01 P1 101.81(4) . . ?
N2 Cu01 P1 100.96(4) . . ?
P2 Cu01 P1 117.284(17) . . ?
C1 N1 C11 118.15(13) . . ?
C1 N1 Cu01 128.48(11) . . ?
C11 N1 Cu01 112.69(10) . . ?
C10 N2 C12 117.88(13) . . ?
C10 N2 Cu01 128.98(11) . . ?
C12 N2 Cu01 111.90(10) . . ?
C18 O1 C21 117.21(18) . . ?
C25 O2 C28 117.36(15) . . ?
C29 O3 C41 114.44(13) . . ?
C50 P1 C44 103.87(8) . . ?
C50 P1 C30 101.60(8) . . ?
C44 P1 C30 105.97(8) . . ?
C50 P1 Cu01 122.16(6) . . ?
C44 P1 Cu01 106.70(5) . . ?
C30 P1 Cu01 115.07(6) . . ?
C56 P2 C40 104.01(8) . . ?
C56 P2 C62 104.31(8) . . ?
C40 P2 C62 102.59(7) . . ?
C56 P2 Cu01 113.54(5) . . ?
C40 P2 Cu01 110.83(5) . . ?
C62 P2 Cu01 119.91(6) . . ?
F1 P3 F1 89.56(12) 2_656 . ?
F1 P3 F3 90.43(7) 2_656 . ?
F1 P3 F3 90.35(7) . . ?
F1 P3 F3 90.36(7) 2_656 2_656 ?
F1 P3 F3 90.44(7) . 2_656 ?
F3 P3 F3 178.89(10) . 2_656 ?
F1 P3 F2 90.58(7) 2_656 2_656 ?
F1 P3 F2 179.71(8) . 2_656 ?
F3 P3 F2 89.39(6) . 2_656 ?
F3 P3 F2 89.82(6) 2_656 2_656 ?
F1 P3 F2 179.70(8) 2_656 . ?
F1 P3 F2 90.58(7) . . ?
F3 P3 F2 89.82(6) . . ?
F3 P3 F2 89.38(6) 2_656 . ?
F2 P3 F2 89.28(10) 2_656 . ?
F4A P4A F4A 92.9(8) . 2_655 ?
F4A P4A F6A 176.1(6) . 2_655 ?
F4A P4A F6A 91.0(4) 2_655 2_655 ?
F4A P4A F6A 91.0(4) . . ?
F4A P4A F6A 176.1(6) 2_655 . ?
F6A P4A F6A 85.1(6) 2_655 . ?
F4A P4A F5A 90.2(3) . 2_655 ?
F4A P4A F5A 90.6(3) 2_655 2_655 ?
F6A P4A F5A 89.8(2) 2_655 2_655 ?
F6A P4A F5A 89.3(3) . 2_655 ?
F4A P4A F5A 90.6(3) . . ?
F4A P4A F5A 90.2(3) 2_655 . ?
F6A P4A F5A 89.3(3) 2_655 . ?
F6A P4A F5A 89.8(2) . . ?
F5A P4A F5A 178.8(4) 2_655 . ?
F4 P4 F4 179.6(4) 2_655 . ?
F4 P4 F5 90.3(2) 2_655 2_655 ?
F4 P4 F5 89.7(2) . 2_655 ?
F4 P4 F5 89.7(2) 2_655 . ?
F4 P4 F5 90.3(2) . . ?
F5 P4 F5 179.9(4) 2_655 . ?
F4 P4 F7 90.2(2) 2_655 . ?
F4 P4 F7 90.2(2) . . ?
F5 P4 F7 89.95(18) 2_655 . ?
F5 P4 F7 89.95(18) . . ?
F4 P4 F6 89.8(2) 2_655 . ?
F4 P4 F6 89.8(2) . . ?
F5 P4 F6 90.05(18) 2_655 . ?
F5 P4 F6 90.05(18) . . ?
F7 P4 F6 180.0 . . ?

loop_
_geom_bond_atom_site_label_1
_geom_bond_atom_site_label_2
_geom_bond_distance
_geom_bond_site_symmetry_2
_geom_bond_publ_flag
C1 N1 1.334(2) . ?
C1 C2 1.407(2) . ?
C1 C13 1.495(2) . ?
C2 C3 1.376(2) . ?
C2 H2 0.9500 . ?
C3 C4 1.426(2) . ?
C3 C15 1.482(2) . ?
C4 C11 1.405(2) . ?
C4 C5 1.432(2) . ?
C5 C6 1.356(2) . ?
C5 H5 0.9500 . ?
C6 C7 1.429(2) . ?
C6 H6 0.9500 . ?
C7 C12 1.412(2) . ?
C7 C8 1.424(2) . ?
C8 C9 1.373(2) . ?
C8 C22 1.488(2) . ?
C9 C10 1.407(2) . ?
C9 H9 0.9500 . ?
C10 N2 1.334(2) . ?
C10 C14 1.493(2) . ?
C11 N1 1.3686(19) . ?
C11 C12 1.444(2) . ?
C12 N2 1.364(2) . ?
C13 H13A 0.9800 . ?
C13 H13B 0.9800 . ?
C13 H13C 0.9800 . ?
C14 H14A 0.9800 . ?
C14 H14B 0.9800 . ?
C14 H14C 0.9800 . ?
C15 C16 1.390(2) . ?
C15 C20 1.395(2) . ?
C16 C17 1.386(2) . ?
C16 H16 0.9500 . ?
C17 C18 1.391(3) . ?
C17 H17 0.9500 . ?
C18 O1 1.366(2) . ?
C18 C19 1.390(3) . ?
C19 C20 1.379(3) . ?
C19 H19 0.9500 . ?
C20 H20 0.9500 . ?
C21 O1 1.419(3) . ?
C21 H21A 0.9800 . ?
C21 H21B 0.9800 . ?
C21 H21C 0.9800 . ?
C22 C27 1.383(2) . ?
C22 C23 1.391(2) . ?
C23 C24 1.384(2) . ?
C23 H23 0.9500 . ?
C24 C25 1.384(3) . ?
C24 H24 0.9500 . ?
C25 O2 1.364(2) . ?
C25 C26 1.387(3) . ?
C26 C27 1.392(2) . ?
C26 H26 0.9500 . ?
C27 H27 0.9500 . ?
C28 O2 1.433(2) . ?
C28 H28A 0.9800 . ?
C28 H28B 0.9800 . ?
C28 H28C 0.9800 . ?
C29 O3 1.391(2) . ?
C29 C34 1.396(2) . ?
C29 C30 1.396(2) . ?
C30 C31 1.400(2) . ?
C30 P1 1.8277(17) . ?
C31 C32 1.388(3) . ?
C31 H31 0.9500 . ?
C32 C33 1.392(3) . ?
C32 H32 0.9500 . ?
C33 C34 1.392(3) . ?
C33 H33 0.9500 . ?
C34 C35 1.527(3) . ?
C35 C42 1.529(2) . ?
C35 C36 1.530(2) . ?
C35 C43 1.550(3) . ?
C36 C41 1.390(2) . ?
C36 C37 1.392(3) . ?
C37 C38 1.391(3) . ?
C37 H37 0.9500 . ?
C38 C39 1.390(2) . ?
C38 H38 0.9500 . ?
C39 C40 1.397(2) . ?
C39 H39 0.9500 . ?
C40 C41 1.397(2) . ?
C40 P2 1.8311(17) . ?
C41 O3 1.393(2) . ?
C42 H42A 0.9800 . ?
C42 H42B 0.9800 . ?
C42 H42C 0.9800 . ?
C43 H43A 0.9800 . ?
C43 H43B 0.9800 . ?
C43 H43C 0.9800 . ?
C44 C49 1.396(3) . ?
C44 C45 1.403(3) . ?
C44 P1 1.8271(18) . ?
C45 C46 1.391(3) . ?
C45 H45 0.9500 . ?
C46 C47 1.384(3) . ?
C46 H46 0.9500 . ?
C47 C48 1.384(3) . ?
C47 H47 0.9500 . ?
C48 C49 1.394(3) . ?
C48 H48 0.9500 . ?
C49 H49 0.9500 . ?
C50 C51 1.386(3) . ?
C50 C55 1.400(2) . ?
C50 P1 1.8251(17) . ?
C51 C52 1.395(3) . ?
C51 H51 0.9500 . ?
C52 C53 1.382(3) . ?
C52 H52 0.9500 . ?
C53 C54 1.386(3) . ?
C53 H53 0.9500 . ?
C54 C55 1.381(3) . ?
C54 H54 0.9500 . ?
C55 H55 0.9500 . ?
C56 C61 1.386(2) . ?
C56 C57 1.391(3) . ?
C56 P2 1.8259(17) . ?
C57 C58 1.384(3) . ?
C57 H57 0.9500 . ?
C58 C59 1.388(3) . ?
C58 H58 0.9500 . ?
C59 C60 1.372(3) . ?
C59 H59 0.9500 . ?
C60 C61 1.389(3) . ?
C60 H60 0.9500 . ?
C61 H61 0.9500 . ?
C62 C67 1.393(2) . ?
C62 C63 1.403(2) . ?
C62 P2 1.8355(17) . ?
C63 C64 1.385(3) . ?
C63 H63 0.9500 . ?
C64 C65 1.389(3) . ?
C64 H64 0.9500 . ?
C65 C66 1.383(3) . ?
C65 H65 0.9500 . ?
C66 C67 1.388(3) . ?
C66 H66 0.9500 . ?
C67 H67 0.9500 . ?
Cu01 N1 2.0816(13) . ?
Cu01 N2 2.1065(13) . ?
Cu01 P2 2.2442(4) . ?
Cu01 P1 2.2882(5) . ?
F1 P3 1.5885(12) . ?
F2 P3 1.6011(12) . ?
F3 P3 1.5912(10) . ?
P4A F4A 1.562(5) . ?
P4A F4A 1.562(5) 2_655 ?
P4A F6A 1.588(4) 2_655 ?
P4A F6A 1.588(4) . ?
P4A F5A 1.605(4) 2_655 ?
P4A F5A 1.605(4) . ?
P4 F4 1.581(3) 2_655 ?
P4 F4 1.581(3) . ?
P4 F5 1.586(4) 2_655 ?
P4 F5 1.586(4) . ?
P4 F7 1.597(5) . ?
P4 F6 1.618(6) . ?

loop_
_geom_torsion_atom_site_label_1
_geom_torsion_atom_site_label_2
_geom_torsion_atom_site_label_3
_geom_torsion_atom_site_label_4
_geom_torsion
_geom_torsion_site_symmetry_1
_geom_torsion_site_symmetry_2
_geom_torsion_site_symmetry_3
_geom_torsion_site_symmetry_4
_geom_torsion_publ_flag
N1 C1 C2 C3 -1.7(3) . . . . ?
C13 C1 C2 C3 177.39(17) . . . . ?
C1 C2 C3 C4 1.8(3) . . . . ?
C1 C2 C3 C15 -178.35(16) . . . . ?
C2 C3 C4 C11 -0.6(2) . . . . ?
C15 C3 C4 C11 179.63(15) . . . . ?
C2 C3 C4 C5 178.05(16) . . . . ?
C15 C3 C4 C5 -1.7(3) . . . . ?
C11 C4 C5 C6 -2.4(3) . . . . ?
C3 C4 C5 C6 178.99(17) . . . . ?
C4 C5 C6 C7 1.8(3) . . . . ?
C5 C6 C7 C12 0.4(2) . . . . ?
C5 C6 C7 C8 -177.37(16) . . . . ?
C12 C7 C8 C9 2.3(2) . . . . ?
C6 C7 C8 C9 -179.86(16) . . . . ?
C12 C7 C8 C22 -175.69(15) . . . . ?
C6 C7 C8 C22 2.1(3) . . . . ?
C7 C8 C9 C10 0.1(3) . . . . ?
C22 C8 C9 C10 178.24(16) . . . . ?
C8 C9 C10 N2 -2.5(3) . . . . ?
C8 C9 C10 C14 178.08(17) . . . . ?
C3 C4 C11 N1 -0.9(2) . . . . ?
C5 C4 C11 N1 -179.60(15) . . . . ?
C3 C4 C11 C12 179.55(14) . . . . ?
C5 C4 C11 C12 0.9(2) . . . . ?
C8 C7 C12 N2 -2.8(2) . . . . ?
C6 C7 C12 N2 179.35(15) . . . . ?
C8 C7 C12 C11 176.00(14) . . . . ?
C6 C7 C12 C11 -1.9(2) . . . . ?
N1 C11 C12 N2 0.5(2) . . . . ?
C4 C11 C12 N2 -179.93(14) . . . . ?
N1 C11 C12 C7 -178.32(14) . . . . ?
C4 C11 C12 C7 1.2(2) . . . . ?
C2 C3 C15 C16 122.59(19) . . . . ?
C4 C3 C15 C16 -57.6(2) . . . . ?
C2 C3 C15 C20 -55.4(2) . . . . ?
C4 C3 C15 C20 124.38(19) . . . . ?
C20 C15 C16 C17 0.8(3) . . . . ?
C3 C15 C16 C17 -177.28(16) . . . . ?
C15 C16 C17 C18 -1.2(3) . . . . ?
C16 C17 C18 O1 179.54(19) . . . . ?
C16 C17 C18 C19 0.3(3) . . . . ?
O1 C18 C19 C20 -178.3(2) . . . . ?
C17 C18 C19 C20 1.0(3) . . . . ?
C18 C19 C20 C15 -1.4(3) . . . . ?
C16 C15 C20 C19 0.6(3) . . . . ?
C3 C15 C20 C19 178.63(18) . . . . ?
C9 C8 C22 C27 115.2(2) . . . . ?
C7 C8 C22 C27 -66.8(2) . . . . ?
C9 C8 C22 C23 -60.1(2) . . . . ?
C7 C8 C22 C23 117.90(19) . . . . ?
C27 C22 C23 C24 -1.6(3) . . . . ?
C8 C22 C23 C24 173.98(17) . . . . ?
C22 C23 C24 C25 -1.3(3) . . . . ?
C23 C24 C25 O2 -177.10(18) . . . . ?
C23 C24 C25 C26 3.1(3) . . . . ?
O2 C25 C26 C27 178.31(19) . . . . ?
C24 C25 C26 C27 -1.9(3) . . . . ?
C23 C22 C27 C26 2.8(3) . . . . ?
C8 C22 C27 C26 -172.62(18) . . . . ?
C25 C26 C27 C22 -1.1(3) . . . . ?
O3 C29 C30 C31 178.56(14) . . . . ?
C34 C29 C30 C31 -2.7(3) . . . . ?
O3 C29 C30 P1 -3.0(2) . . . . ?
C34 C29 C30 P1 175.81(14) . . . . ?
C29 C30 C31 C32 2.1(3) . . . . ?
P1 C30 C31 C32 -176.24(14) . . . . ?
C30 C31 C32 C33 -0.4(3) . . . . ?
C31 C32 C33 C34 -1.0(3) . . . . ?
C32 C33 C34 C29 0.5(3) . . . . ?
C32 C33 C34 C35 179.99(17) . . . . ?
O3 C29 C34 C33 -179.86(15) . . . . ?
C30 C29 C34 C33 1.4(3) . . . . ?
O3 C29 C34 C35 0.6(2) . . . . ?
C30 C29 C34 C35 -178.16(16) . . . . ?
C33 C34 C35 C42 -19.7(3) . . . . ?
C29 C34 C35 C42 159.83(16) . . . . ?
C33 C34 C35 C36 -142.54(17) . . . . ?
C29 C34 C35 C36 37.0(2) . . . . ?
C33 C34 C35 C43 100.8(2) . . . . ?
C29 C34 C35 C43 -79.68(19) . . . . ?
C34 C35 C36 C41 -40.3(2) . . . . ?
C42 C35 C36 C41 -162.95(15) . . . . ?
C43 C35 C36 C41 76.55(19) . . . . ?
C34 C35 C36 C37 142.27(17) . . . . ?
C42 C35 C36 C37 19.6(2) . . . . ?
C43 C35 C36 C37 -100.9(2) . . . . ?
C41 C36 C37 C38 -1.0(2) . . . . ?
C35 C36 C37 C38 176.45(16) . . . . ?
C36 C37 C38 C39 -0.9(3) . . . . ?
C37 C38 C39 C40 1.9(3) . . . . ?
C38 C39 C40 C41 -0.8(2) . . . . ?
C38 C39 C40 P2 174.39(13) . . . . ?
C37 C36 C41 O3 -176.31(14) . . . . ?
C35 C36 C41 O3 6.0(2) . . . . ?
C37 C36 C41 C40 2.2(2) . . . . ?
C35 C36 C41 C40 -175.51(15) . . . . ?
C39 C40 C41 C36 -1.3(2) . . . . ?
P2 C40 C41 C36 -176.74(13) . . . . ?
C39 C40 C41 O3 177.25(14) . . . . ?
P2 C40 C41 O3 1.78(19) . . . . ?
C49 C44 C45 C46 -0.5(3) . . . . ?
P1 C44 C45 C46 -168.07(14) . . . . ?
C44 C45 C46 C47 -0.4(3) . . . . ?
C45 C46 C47 C48 0.6(3) . . . . ?
C46 C47 C48 C49 0.1(3) . . . . ?
C47 C48 C49 C44 -1.0(3) . . . . ?
C45 C44 C49 C48 1.2(3) . . . . ?
P1 C44 C49 C48 168.51(14) . . . . ?
C55 C50 C51 C52 0.9(3) . . . . ?
P1 C50 C51 C52 178.37(14) . . . . ?
C50 C51 C52 C53 0.1(3) . . . . ?
C51 C52 C53 C54 -1.1(3) . . . . ?
C52 C53 C54 C55 1.1(3) . . . . ?
C53 C54 C55 C50 -0.1(3) . . . . ?
C51 C50 C55 C54 -0.9(3) . . . . ?
P1 C50 C55 C54 -178.34(14) . . . . ?
C61 C56 C57 C58 -1.3(3) . . . . ?
P2 C56 C57 C58 -179.42(18) . . . . ?
C56 C57 C58 C59 2.2(4) . . . . ?
C57 C58 C59 C60 -1.0(3) . . . . ?
C58 C59 C60 C61 -1.0(3) . . . . ?
C57 C56 C61 C60 -0.7(3) . . . . ?
P2 C56 C61 C60 177.33(15) . . . . ?
C59 C60 C61 C56 1.8(3) . . . . ?
C67 C62 C63 C64 1.1(3) . . . . ?
P2 C62 C63 C64 -176.53(14) . . . . ?
C62 C63 C64 C65 0.0(3) . . . . ?
C63 C64 C65 C66 -1.0(3) . . . . ?
C64 C65 C66 C67 0.9(3) . . . . ?
C65 C66 C67 C62 0.3(3) . . . . ?
C63 C62 C67 C66 -1.3(3) . . . . ?
P2 C62 C67 C66 176.36(15) . . . . ?
C2 C1 N1 C11 0.2(2) . . . . ?
C13 C1 N1 C11 -178.92(15) . . . . ?
C2 C1 N1 Cu01 169.97(12) . . . . ?
C13 C1 N1 Cu01 -9.2(2) . . . . ?
C4 C11 N1 C1 1.1(2) . . . . ?
C12 C11 N1 C1 -179.36(14) . . . . ?
C4 C11 N1 Cu01 -170.21(12) . . . . ?
C12 C11 N1 Cu01 9.32(17) . . . . ?
C9 C10 N2 C12 2.2(2) . . . . ?
C14 C10 N2 C12 -178.42(15) . . . . ?
C9 C10 N2 Cu01 -163.95(13) . . . . ?
C14 C10 N2 Cu01 15.5(2) . . . . ?
C7 C12 N2 C10 0.5(2) . . . . ?
C11 C12 N2 C10 -178.31(14) . . . . ?
C7 C12 N2 Cu01 168.88(12) . . . . ?
C11 C12 N2 Cu01 -9.90(17) . . . . ?
C19 C18 O1 C21 174.8(3) . . . . ?
C17 C18 O1 C21 -4.4(4) . . . . ?
C24 C25 O2 C28 171.81(19) . . . . ?
C26 C25 O2 C28 -8.4(3) . . . . ?
C34 C29 O3 C41 -39.2(2) . . . . ?
C30 C29 O3 C41 139.67(15) . . . . ?
C36 C41 O3 C29 35.7(2) . . . . ?
C40 C41 O3 C29 -142.89(14) . . . . ?
C51 C50 P1 C44 131.48(14) . . . . ?
C55 C50 P1 C44 -51.09(15) . . . . ?
C51 C50 P1 C30 -118.64(14) . . . . ?
C55 C50 P1 C30 58.79(15) . . . . ?
C51 C50 P1 Cu01 11.16(16) . . . . ?
C55 C50 P1 Cu01 -171.42(11) . . . . ?
C49 C44 P1 C50 155.81(14) . . . . ?
C45 C44 P1 C50 -36.93(15) . . . . ?
C49 C44 P1 C30 49.18(16) . . . . ?
C45 C44 P1 C30 -143.56(14) . . . . ?
C49 C44 P1 Cu01 -73.91(15) . . . . ?
C45 C44 P1 Cu01 93.35(14) . . . . ?
C29 C30 P1 C50 88.71(14) . . . . ?
C31 C30 P1 C50 -92.97(16) . . . . ?
C29 C30 P1 C44 -163.03(13) . . . . ?
C31 C30 P1 C44 15.29(17) . . . . ?
C29 C30 P1 Cu01 -45.40(14) . . . . ?
C31 C30 P1 Cu01 132.93(14) . . . . ?
C61 C56 P2 C40 96.55(16) . . . . ?
C57 C56 P2 C40 -85.46(16) . . . . ?
C61 C56 P2 C62 -10.64(17) . . . . ?
C57 C56 P2 C62 167.36(15) . . . . ?
C61 C56 P2 Cu01 -142.90(14) . . . . ?
C57 C56 P2 Cu01 35.10(16) . . . . ?
C39 C40 P2 C56 -2.26(16) . . . . ?
C41 C40 P2 C56 172.87(13) . . . . ?
C39 C40 P2 C62 106.21(15) . . . . ?
C41 C40 P2 C62 -78.66(14) . . . . ?
C39 C40 P2 Cu01 -124.63(13) . . . . ?
C41 C40 P2 Cu01 50.50(14) . . . . ?
C67 C62 P2 C56 123.74(15) . . . . ?
C63 C62 P2 C56 -58.68(15) . . . . ?
C67 C62 P2 C40 15.50(16) . . . . ?
C63 C62 P2 C40 -166.91(14) . . . . ?
C67 C62 P2 Cu01 -107.78(14) . . . . ?
C63 C62 P2 Cu01 69.81(15) . . . . ?

loop_
_smtbx_masks_void_nr
_smtbx_masks_void_average_x
_smtbx_masks_void_average_y
_smtbx_masks_void_average_z
_smtbx_masks_void_volume
_smtbx_masks_void_count_electrons
_smtbx_masks_void_content
1 -0.250 0.294 0.750 469.1 121.8 ?
2 -0.750 0.706 0.250 469.1 122.1 ?
3 0.250 0.800 0.750 7.3 0.0 ?
4 0.750 0.200 0.250 7.3 0.0 ?
